data_9000964
loop_
_publ_author_name
'Engelhardt, L. M.'
'Hall, S. R.'
'White, A. H.'

_publ_section_title
;Crystal Structure of kambaldaite, Na2Ni8(CO3)6(OH)6(H2O)6 Note: U(1,2) for Na
 and for Ni2 has been altered to match symmetry constraints
;
_journal_name_full 'American Mineralogist'
_journal_page_first 423
_journal_page_last 427
_journal_volume 70
_journal_year 1985
_chemical_formula_sum 'C3 H9 Na Ni4 O15'
_chemical_name_mineral Kambaldaite
_space_group_IT_number 173
_symmetry_space_group_name_Hall 'P 6c'
_symmetry_space_group_name_H-M 'P 63'
_cell_angle_alpha 90
_cell_angle_beta 90
_cell_angle_gamma 120
_cell_length_a 10.340
_cell_length_b 10.340
_cell_length_c 6.097
_cell_formula_units_Z 2
_cell_volume 564.531
_database_code_amcsd 0000983
_exptl_crystal_density_diffrn 3.194
_cod_original_formula_sum 'Na Ni4 C3 O15 H9'
_cod_database_code 9000964

loop_
_space_group_symop_operation_xyz
x,y,z
x-y,x,1/2+z
-y,x-y,z
-x,-y,1/2+z
-x+y,-x,z
y,-x+y,1/2+z

loop_
_atom_site_aniso_label
_atom_site_aniso_U_11
_atom_site_aniso_U_22
_atom_site_aniso_U_33
_atom_site_aniso_U_12
_atom_site_aniso_U_13
_atom_site_aniso_U_23
Na 0.02110 0.02110 0.01330 0.01055 0.00000 0.00000
Ni1 0.00720 0.00530 0.00670 0.00200 0.00050 0.00010
Ni2 0.00590 0.00590 0.00790 0.00295 0.00000 0.00000
C 0.00300 0.00700 0.00800 0.00200 0.00000 0.00100
O1 0.00500 0.00900 0.01000 0.00000 0.00000 0.00200
O2 0.00800 0.01000 0.00700 0.00400 -0.00200 0.00000
O3 0.00500 0.00900 0.00900 0.00200 0.00000 0.00100
O4 0.01000 0.00600 0.00600 0.00600 -0.00100 -0.00100
O5 0.02000 0.01600 0.03700 0.00800 0.00000 0.00000

loop_
_atom_site_label
_atom_site_fract_x
_atom_site_fract_y
_atom_site_fract_z
_atom_site_U_iso_or_equiv
Na 0.00000 0.00000 0.37450 ?
Ni1 0.51260 -0.00190 0.25000 ?
Ni2 0.66667 0.33333 0.63740 ?
C 0.77960 0.21720 0.00800 ?
O1 0.73240 0.13860 0.18010 ?
O2 0.70150 0.18360 -0.17050 ?
O3 0.91290 0.33430 0.00700 ?
O4 0.51880 0.13770 0.48730 ?
H1 0.46700 0.15900 0.43300 0.01500
O5 0.09980 0.19480 0.12330 ?
H2 0.08100 0.23700 0.10700 0.02200
H3 0.17000 0.23400 0.17900 0.02200

loop_
_cod_related_entry_id
_cod_related_entry_database
_cod_related_entry_code
1 AMCSD 0000983
